data_1556986
loop_
_publ_author_name
'Yuan, Guohao'
'Takeda, Takashi'
'Hoshino, Norihisa'
'Akutagawa, Tomoyuki'

_publ_section_title
;
 Highly Proton-Conducting Mixed Proton-Transferred
 [(H2PO4--)(H3PO4)]\\infty Networks Supported by
 2,2&#x2032;-Diaminobithiazolium in Crystals
;
_journal_name_full 'The Journal of Physical Chemistry C'
_journal_paper_doi 10.1021/acs.jpcc.9b10130
_journal_year 2020
_chemical_formula_moiety 'C6 H20 N4 O16 P4 S2'
_chemical_formula_sum 'C6 H20 N4 O16 P4 S2'
_chemical_formula_weight 592.26
_space_group_crystal_system monoclinic
_space_group_IT_number 14
_space_group_name_Hall '-P 2yn'
_space_group_name_H-M_alt 'P 1 21/n 1'
_atom_sites_solution_hydrogens geom
_atom_sites_solution_primary direct
_atom_sites_solution_secondary difmap
_cell_angle_alpha 90.0000
_cell_angle_beta 96.5160
_cell_angle_gamma 90.0000
_cell_formula_units_Z 2
_cell_length_a 11.0254
_cell_length_b 7.0847
_cell_length_c 13.0691
_cell_measurement_reflns_used 3056
_cell_measurement_temperature 100
_cell_measurement_theta_max 68.14
_cell_measurement_theta_min 3.40
_cell_volume 1014.255
_computing_cell_refinement 'RAPID AUTO'
_computing_data_collection 'RAPID AUTO (Rigaku, ????)'
_computing_data_reduction 'RAPID AUTO'
_computing_molecular_graphics 'CrystalStructure 4.3'
_computing_publication_material 'CrystalStructure 4.3 (Rigaku, 2018)'
_computing_structure_refinement 'SHELXL97 (Sheldrick, 2008)'
_computing_structure_solution 'SIR2004 (Burla, et al., 2005)'
_diffrn_ambient_temperature 100
_diffrn_detector_area_resol_mean 10.000
_diffrn_measured_fraction_theta_full 1.000
_diffrn_measured_fraction_theta_max 1.000
_diffrn_measurement_device_type 'Rigaku R-AXIS RAPID'
_diffrn_measurement_method \w
_diffrn_radiation_type 'Cu K\a'
_diffrn_radiation_wavelength 1.54187
_diffrn_reflns_av_R_equivalents 0.1356
_diffrn_reflns_av_unetI/netI 0.1471
_diffrn_reflns_Laue_measured_fraction_full 0.000
_diffrn_reflns_Laue_measured_fraction_max 0.000
_diffrn_reflns_limit_h_max 13
_diffrn_reflns_limit_h_min -13
_diffrn_reflns_limit_k_max 8
_diffrn_reflns_limit_k_min -8
_diffrn_reflns_limit_l_max 15
_diffrn_reflns_limit_l_min -15
_diffrn_reflns_number 9726
_diffrn_reflns_point_group_measured_fraction_full 0.000
_diffrn_reflns_point_group_measured_fraction_max 0.000
_diffrn_reflns_theta_full 68.240
_diffrn_reflns_theta_max 68.240
_diffrn_reflns_theta_min 4.978
_diffrn_standards_number 0
_exptl_absorpt_coefficient_mu 6.231
_exptl_absorpt_correction_T_max 0.536
_exptl_absorpt_correction_T_min 0.158
_exptl_absorpt_correction_type multi-scan
_exptl_absorpt_process_details 'ABSCOR (Rigaku, 1995)'
_exptl_crystal_colour colorless
_exptl_crystal_density_diffrn 1.939
_exptl_crystal_density_method 'not measured'
_exptl_crystal_description chip
_exptl_crystal_F_000 608.00
_exptl_crystal_size_max 0.100
_exptl_crystal_size_mid 0.100
_exptl_crystal_size_min 0.100
_refine_diff_density_max 0.58
_refine_diff_density_min -0.74
_refine_ls_extinction_method none
_refine_ls_goodness_of_fit_ref 1.139
_refine_ls_hydrogen_treatment mixed
_refine_ls_number_parameters 157
_refine_ls_number_reflns 1866
_refine_ls_number_restraints 0
_refine_ls_R_factor_all 0.0776
_refine_ls_R_factor_gt 0.0519
_refine_ls_shift/su_max 0.000
_refine_ls_structure_factor_coef Fsqd
_refine_ls_weighting_details 'w = 1/[\s^2^(Fo^2^)+(0.0335P)^2^+1.6676P] where P=(Fo^2^+2Fc^2^)/3'
_refine_ls_weighting_scheme calc
_refine_ls_wR_factor_gt 0.1230
_refine_ls_wR_factor_ref 0.1458
_reflns_number_gt 1477
_reflns_number_total 1866
_reflns_threshold_expression F^2^>2.0\s(F^2^)
_cod_data_source_file jp9b10130_si_004.cif
_cod_data_source_block 2018110605
_cod_original_cell_volume 1014.2608
_cod_database_code 1556986

loop_
_space_group_symop_id
_space_group_symop_operation_xyz
1 +X,+Y,+Z
2 1/2-X,1/2+Y,1/2-Z
3 -X,-Y,-Z
4 -1/2+X,-1/2-Y,-1/2+Z

loop_
_atom_site_label
_atom_site_type_symbol
_atom_site_fract_x
_atom_site_fract_y
_atom_site_fract_z
_atom_site_U_iso_or_equiv
_atom_site_adp_type
_atom_site_occupancy
_atom_site_symmetry_multiplicity
_atom_site_calc_flag
_atom_site_refinement_flags
S1 S 0.62779(9) 0.11323(13) -0.07315(6) 0.0162(3) Uani 1 1 d .
P1 P 0.13128(9) 0.22546(14) 0.14992(6) 0.0144(3) Uani 1 1 d .
P2 P 0.64700(9) 0.25449(13) 0.28294(6) 0.0140(3) Uani 1 1 d .
O1 O 0.1186(2) 0.1265(4) 0.04295(17) 0.0169(6) Uani 1 1 d .
H6 H 0.1586 0.1867 0.0027 0.020 Uiso 1 1 calc R
O2 O 0.0446(2) 0.3849(4) 0.15354(17) 0.0178(6) Uani 1 1 d .
O3 O 0.1144(2) 0.0629(4) 0.22672(16) 0.0174(6) Uani 1 1 d .
H4 H 0.0413 0.0596 0.2391 0.021 Uiso 1 1 calc R
O4 O 0.2688(2) 0.2826(4) 0.16997(18) 0.0198(6) Uani 1 1 d .
H5 H 0.2772 0.3690 0.2142 0.024 Uiso 1 1 calc R
O5 O 0.7606(2) 0.2522(3) 0.22229(18) 0.0175(6) Uani 1 1 d .
H7 H 0.7876 0.1416 0.2203 0.021 Uiso 1 1 calc R
O6 O 0.5516(3) 0.1162(4) 0.22746(17) 0.0190(6) Uani 1 1 d .
H8 H 0.5100 0.0681 0.2708 0.023 Uiso 1 1 calc R
O7 O 0.6000(2) 0.4564(4) 0.27393(16) 0.0170(6) Uani 1 1 d .
H9 H 0.5549 0.4694 0.2181 0.020 Uiso 1 1 calc R
O8 O 0.6815(2) 0.1937(4) 0.39340(16) 0.0164(6) Uani 1 1 d .
N1 N 0.6640(3) 0.4316(5) 0.0145(2) 0.0147(7) Uani 1 1 d .
N2 N 0.8449(3) 0.2630(5) 0.0036(2) 0.0182(8) Uani 1 1 d .
C1 C 0.7248(3) 0.2794(5) -0.0125(2) 0.0148(8) Uani 1 1 d .
C2 C 0.5039(4) 0.2592(5) -0.0609(3) 0.0159(8) Uani 1 1 d .
H3A H 0.4220 0.2280 -0.0856 0.019 Uiso 1 1 calc R
C3 C 0.5370(3) 0.4213(5) -0.0124(2) 0.0144(8) Uani 1 1 d .
H1C H 0.890(5) 0.134(7) -0.010(3) 0.046(14) Uiso 1 1 d .
H2B H 0.888(4) 0.344(7) 0.042(3) 0.030(13) Uiso 1 1 d .
H10 H 0.703(5) 0.533(7) 0.048(3) 0.038(13) Uiso 1 1 d .

loop_
_atom_site_aniso_label
_atom_site_aniso_U_11
_atom_site_aniso_U_22
_atom_site_aniso_U_33
_atom_site_aniso_U_23
_atom_site_aniso_U_13
_atom_site_aniso_U_12
S1 0.0161(5) 0.0156(6) 0.0162(4) -0.0021(3) -0.0004(4) 0.0009(4)
P1 0.0137(6) 0.0161(6) 0.0135(4) -0.0003(3) 0.0015(4) 0.0010(4)
P2 0.0135(6) 0.0161(6) 0.0123(5) 0.0006(3) 0.0010(4) 0.0000(4)
O1 0.0161(14) 0.0176(15) 0.0172(11) 0.0018(10) 0.0030(10) 0.0025(11)
O2 0.0217(16) 0.0136(15) 0.0178(11) -0.0028(10) 0.0012(11) 0.0005(11)
O3 0.0140(14) 0.0204(15) 0.0178(10) 0.0036(10) 0.0015(10) 0.0032(12)
O4 0.0178(16) 0.0194(16) 0.0224(12) -0.0051(10) 0.0033(11) 0.0006(12)
O5 0.0177(15) 0.0135(14) 0.0216(12) 0.0023(9) 0.0043(11) 0.0033(11)
O6 0.0198(15) 0.0197(16) 0.0164(11) 0.0022(10) -0.0025(10) -0.0058(12)
O7 0.0154(14) 0.0188(15) 0.0163(10) 0.0007(10) -0.0007(10) 0.0056(12)
O8 0.0190(14) 0.0161(14) 0.0139(11) -0.0003(10) 0.0002(10) 0.0004(12)
N1 0.0163(17) 0.0126(17) 0.0147(12) -0.0017(12) -0.0003(12) -0.0038(15)
N2 0.0153(18) 0.020(2) 0.0187(14) -0.0034(13) -0.0014(13) -0.0032(14)
C1 0.016(2) 0.015(2) 0.0136(15) 0.0021(13) -0.0002(15) 0.0023(16)
C2 0.017(2) 0.012(2) 0.0185(16) 0.0019(13) -0.0030(15) -0.0006(15)
C3 0.0167(19) 0.015(2) 0.0108(13) 0.0018(13) -0.0030(13) 0.0017(16)

loop_
_atom_type_symbol
_atom_type_description
_atom_type_scat_dispersion_real
_atom_type_scat_dispersion_imag
_atom_type_scat_source
C C 0.0181 0.0091
;
International Tables for Crystallography
(Vol. C, Tables 4.2.6.8 and 6.1.1.4)
;
H H 0.0000 0.0000
;
International Tables for Crystallography
(Vol. C, Table 6.1.1.4)
;
N N 0.0311 0.0180
;
International Tables for Crystallography
(Vol. C, Tables 4.2.6.8 and 6.1.1.4)
;
O O 0.0492 0.0322
;
International Tables for Crystallography
(Vol. C, Tables 4.2.6.8 and 6.1.1.4)
;
P P 0.2955 0.4335
;
International Tables for Crystallography
(Vol. C, Tables 4.2.6.8 and 6.1.1.4)
;
S S 0.3331 0.5567
;
International Tables for Crystallography
(Vol. C, Tables 4.2.6.8 and 6.1.1.4)
;

loop_
_geom_angle_atom_site_label_1
_geom_angle_atom_site_label_2
_geom_angle_atom_site_label_3
_geom_angle
_geom_angle_site_symmetry_3
C1 S1 C2 90.25(17) .
O2 P1 O3 114.81(14) .
O2 P1 O1 112.29(14) .
O3 P1 O1 103.96(14) .
O2 P1 O4 114.42(15) .
O3 P1 O4 105.59(15) .
O1 P1 O4 104.70(14) .
O8 P2 O7 112.82(14) .
O8 P2 O6 110.43(14) .
O7 P2 O6 110.47(15) .
O8 P2 O5 110.69(14) .
O7 P2 O5 104.89(13) .
O6 P2 O5 107.28(14) .
P1 O1 H6 109.5 .
P1 O3 H4 109.5 .
P1 O4 H5 109.5 .
P2 O5 H7 109.5 .
P2 O6 H8 109.5 .
P2 O7 H9 109.5 .
C1 N1 C3 114.0(3) .
C1 N1 H10 122(3) .
C3 N1 H10 124(3) .
C1 N2 H1C 122(3) .
C1 N2 H2B 121(3) .
H1C N2 H2B 115(4) .
N2 C1 N1 123.5(4) .
N2 C1 S1 124.9(3) .
N1 C1 S1 111.6(3) .
C3 C2 S1 112.2(3) .
C3 C2 H3A 123.9 .
S1 C2 H3A 123.9 .
C2 C3 N1 111.9(3) .
C2 C3 C3 129.6(5) 3_665
N1 C3 C3 118.5(4) 3_665

loop_
_geom_bond_atom_site_label_1
_geom_bond_atom_site_label_2
_geom_bond_distance
_geom_bond_site_symmetry_2
S1 C1 1.722(4) .
S1 C2 1.735(4) .
P1 O2 1.484(3) .
P1 O3 1.553(2) .
P1 O1 1.556(2) .
P1 O4 1.562(3) .
P2 O8 1.513(2) .
P2 O7 1.522(3) .
P2 O6 1.556(3) .
P2 O5 1.557(3) .
O1 H6 0.8400 .
O3 H4 0.8400 .
O4 H5 0.8400 .
O5 H7 0.8400 .
O6 H8 0.8400 .
O7 H9 0.8400 .
N1 C1 1.338(5) .
N1 C3 1.406(5) .
N1 H10 0.92(5) .
N2 C1 1.322(5) .
N2 H1C 1.06(5) .
N2 H2B 0.87(5) .
C2 C3 1.342(5) .
C2 H3A 0.9500 .
C3 C3 1.440(7) 3_665

loop_
_geom_hbond_atom_site_label_D
_geom_hbond_atom_site_label_H
_geom_hbond_atom_site_label_A
_geom_hbond_site_symmetry_A
_geom_hbond_distance_DA
_geom_hbond_distance_DH
_geom_hbond_distance_HA
_geom_hbond_angle_DHA
_geom_hbond_publ_flag
O1 H6 O8 4_565 2.496(3) 0.840 1.704 156.2 no
O3 H4 O7 2_545 2.480(4) 0.840 1.712 151.0 no
O4 H5 O3 2_555 2.651(4) 0.840 1.924 144.2 no
O5 H7 O7 2_645 2.596(4) 0.840 1.800 157.4 no
O6 H8 O2 2_545 2.569(4) 0.840 1.778 156.4 no
O7 H9 O3 2_555 2.480(4) 0.840 2.179 101.0 no
N1 H10 O8 2_655 2.709(4) 0.92(5) 1.81(5) 164(5) no
N2 H1C O1 3_655 2.864(4) 1.06(5) 1.90(5) 150(4) no
N2 H2B O2 1_655 2.908(4) 0.87(4) 2.14(4) 146(4) no

loop_
_geom_torsion_atom_site_label_1
_geom_torsion_atom_site_label_2
_geom_torsion_atom_site_label_3
_geom_torsion_atom_site_label_4
_geom_torsion
_geom_torsion_site_symmetry_4
C3 N1 C1 N2 178.3(3) .
C3 N1 C1 S1 -0.1(3) .
C2 S1 C1 N2 -177.9(3) .
C2 S1 C1 N1 0.5(2) .
C1 S1 C2 C3 -0.7(3) .
S1 C2 C3 N1 0.8(4) .
S1 C2 C3 C3 179.7(4) 3_665
C1 N1 C3 C2 -0.5(4) .
C1 N1 C3 C3 -179.5(4) 3_665
